data_2104947
loop_
_publ_author_name
'Lemmerer, Andreas'

_publ_section_title
;
 Seven hexamethylenetetramine (HMTA) complexes with mono- and
 dicarboxylic acids: analysis of packing modes of HMTA complexes in the
 literature
;
_journal_issue 2
_journal_name_full 'Acta Crystallographica Section B'
_journal_page_first 177
_journal_page_last 192
_journal_paper_doi 10.1107/S0108768111004964
_journal_volume 67
_journal_year 2011
_chemical_formula_moiety 'C6 H12 N4, 2(C9 H8 O2)'
_chemical_formula_sum 'C24 H28 N4 O4'
_chemical_formula_weight 436.5
_chemical_name_systematic
;
 bis(cinnamic acid).(hexamethylenetetramine)
;
_space_group_IT_number 36
_symmetry_cell_setting orthorhombic
_symmetry_space_group_name_Hall 'C 2c -2'
_symmetry_space_group_name_H-M 'C m c 21'
_atom_sites_solution_hydrogens geom
_atom_sites_solution_primary direct
_atom_sites_solution_secondary difmap
_audit_conform_dict_name cif_core.dic
_audit_conform_dict_version 2.3
_audit_creation_method 'WinGX routine CIF_UPDATE'
_cell_angle_alpha 90
_cell_angle_beta 90
_cell_angle_gamma 90
_cell_formula_units_Z 4
_cell_length_a 30.8030(6)
_cell_length_b 9.6904(2)
_cell_length_c 7.36550(10)
_cell_measurement_reflns_used 5707
_cell_measurement_temperature 173(2)
_cell_measurement_theta_max 28.23
_cell_measurement_theta_min 2.2
_cell_volume 2198.55(7)
_computing_cell_refinement 'SAINT-Plus (Bruker, 2004)'
_computing_data_collection 'APEX2 (Bruker, 2005)'
_computing_data_reduction 'SAINT-Plus and XPREP (Bruker 2004)'
_computing_molecular_graphics
;
Ortep-3 for Windows (Farrugia, 1997) and DIAMOND (Brandenburg, 1999)
;
_computing_publication_material
;
WinGX publication routines (Farrugia, 1999) and PLATON (Spek, 2002)
;
_computing_structure_refinement 'SHELXL-97 (Sheldrick, 2008)'
_computing_structure_solution 'SHELXS-97 (Sheldrick, 2008)'
_diffrn_ambient_temperature 173(2)
_diffrn_measured_fraction_theta_full 0.998
_diffrn_measured_fraction_theta_max 0.998
_diffrn_measurement_device_type 'Bruker APEX II CCD area detector'
_diffrn_measurement_method '\w scans'
_diffrn_radiation_monochromator graphite
_diffrn_radiation_type MoK\a
_diffrn_radiation_wavelength 0.71073
_diffrn_reflns_av_R_equivalents 0.0459
_diffrn_reflns_limit_h_max 40
_diffrn_reflns_limit_h_min -40
_diffrn_reflns_limit_k_max 12
_diffrn_reflns_limit_k_min -12
_diffrn_reflns_limit_l_max 9
_diffrn_reflns_limit_l_min -9
_diffrn_reflns_number 10013
_diffrn_reflns_theta_full 27.98
_diffrn_reflns_theta_max 27.98
_diffrn_reflns_theta_min 2.2
_diffrn_standards_number 0
_exptl_absorpt_coefficient_mu 0.091
_exptl_absorpt_correction_T_max 0.98
_exptl_absorpt_correction_T_min 0.96
_exptl_absorpt_correction_type multi-scan
_exptl_absorpt_process_details 'SADABS (Sheldrick, 1996)'
_exptl_crystal_colour colourless
_exptl_crystal_density_diffrn 1.319
_exptl_crystal_density_method 'not measured'
_exptl_crystal_description block
_exptl_crystal_F_000 928
_exptl_crystal_size_max 0.47
_exptl_crystal_size_mid 0.35
_exptl_crystal_size_min 0.25
_refine_diff_density_max 0.193
_refine_diff_density_min -0.175
_refine_ls_extinction_coef 0.0062(9)
_refine_ls_extinction_expression Fc^*^=kFc[1+0.001xFc^2^\l^3^/sin(2\q)]^-1/4^
_refine_ls_extinction_method SHELXL
_refine_ls_goodness_of_fit_ref 1.072
_refine_ls_hydrogen_treatment mixed
_refine_ls_matrix_type full
_refine_ls_number_parameters 155
_refine_ls_number_reflns 1452
_refine_ls_number_restraints 1
_refine_ls_restrained_S_all 1.072
_refine_ls_R_factor_all 0.0327
_refine_ls_R_factor_gt 0.0311
_refine_ls_shift/su_max 0.006
_refine_ls_shift/su_mean 0.001
_refine_ls_structure_factor_coef Fsqd
_refine_ls_weighting_details 'calc w=1/[\s^2^(Fo^2^)+(0.0532P)^2^+0.4277P] where P=(Fo^2^+2Fc^2^)/3'
_refine_ls_weighting_scheme calc
_refine_ls_wR_factor_gt 0.0828
_refine_ls_wR_factor_ref 0.0844
_reflns_number_gt 1376
_reflns_number_total 1452
_reflns_threshold_expression >2sigma(I)
_cod_data_source_file so5048.cif
_cod_data_source_block 4
_cod_depositor_comments
;
The following automatic conversions were performed:
'_symmetry_cell_setting' value 'Orthorhombic' changed to 'orthorhombic'
according to '/home/saulius/struct/CIF-dictionaries/cif_core.dic'
dictionary named 'cif_core.dic' version 2.4.1 from 2010-06-29.

Automatic conversion script
Id: cif_fix_enum 1555 2011-01-17 13:19:09Z saulius 
;
_cod_original_sg_symbol_H-M Cmc2(1)
_cod_database_code 2104947
_cod_database_fobs_code 2104947

loop_
_symmetry_equiv_pos_as_xyz
'x, y, z'
'-x, -y, z+1/2'
'-x, y, z'
'x, -y, z+1/2'
'x+1/2, y+1/2, z'
'-x+1/2, -y+1/2, z+1/2'
'-x+1/2, y+1/2, z'
'x+1/2, -y+1/2, z+1/2'

loop_
_atom_site_type_symbol
_atom_site_label
_atom_site_fract_x
_atom_site_fract_y
_atom_site_fract_z
_atom_site_U_iso_or_equiv
_atom_site_adp_type
_atom_site_calc_flag
_atom_site_refinement_flags
_atom_site_occupancy
_atom_site_disorder_assembly
_atom_site_disorder_group
C C1 0.03849(5) 0.37265(15) 0.2950(2) 0.0292(3) Uani d . 1 . .
H H1A 0.0388 0.4682 0.3426 0.035 Uiso calc R 1 . .
H H1B 0.0649 0.3599 0.22 0.035 Uiso calc R 1 . .
C C2 0 0.2091(2) 0.1149(3) 0.0357(5) Uani d S 1 . .
H H2A -0.026 0.194 0.0384 0.043 Uiso calc PR 0.5 . .
H H2B 0.026 0.194 0.0384 0.043 Uiso calc PR 0.5 . .
C C3 0.03864(5) 0.13185(14) 0.3752(2) 0.0293(3) Uani d . 1 . .
H H3A 0.0649 0.1157 0.3008 0.035 Uiso calc R 1 . .
H H3B 0.0389 0.0652 0.4771 0.035 Uiso calc R 1 . .
C C4 0 0.2947(2) 0.5582(3) 0.0278(4) Uani d S 1 . .
H H4A 0 0.389 0.6099 0.033 Uiso calc SR 1 . .
H H4B 0 0.2282 0.6603 0.033 Uiso calc SR 1 . .
N N1 0.03962(4) 0.27488(12) 0.4487(2) 0.0263(3) Uani d . 1 . .
N N2 0 0.35338(19) 0.1812(3) 0.0297(4) Uani d S 1 . .
N N3 0 0.10861(17) 0.2640(3) 0.0295(4) Uani d S 1 . .
C C5 0.16747(5) 0.23858(15) 1.2599(2) 0.0270(3) Uani d . 1 . .
C C6 0.18749(5) 0.36705(16) 1.2851(3) 0.0317(3) Uani d . 1 . .
H H6 0.1828 0.4389 1.1995 0.038 Uiso calc R 1 . .
C C7 0.21396(5) 0.38995(18) 1.4338(3) 0.0370(4) Uani d . 1 . .
H H7 0.2279 0.4767 1.4482 0.044 Uiso calc R 1 . .
C C8 0.22027(5) 0.2873(2) 1.5617(2) 0.0387(4) Uani d . 1 . .
H H8 0.2386 0.3032 1.6633 0.046 Uiso calc R 1 . .
C C9 0.19968(6) 0.16122(18) 1.5406(3) 0.0390(4) Uani d . 1 . .
H H9 0.2034 0.0912 1.6295 0.047 Uiso calc R 1 . .
C C10 0.17361(5) 0.13669(17) 1.3908(2) 0.0328(4) Uani d . 1 . .
H H10 0.1598 0.0496 1.3772 0.039 Uiso calc R 1 . .
C C11 0.14194(5) 0.20681(15) 1.0972(2) 0.0279(3) Uani d . 1 . .
H H11 0.129 0.1179 1.0921 0.034 Uiso calc R 1 . .
C C12 0.13503(5) 0.28929(16) 0.9564(2) 0.0304(3) Uani d . 1 . .
H H12 0.1475 0.3789 0.9557 0.036 Uiso calc R 1 . .
C C13 0.10827(5) 0.24456(15) 0.8007(2) 0.0290(3) Uani d . 1 . .
O O1 0.10152(4) 0.34384(12) 0.68137(19) 0.0359(3) Uani d . 1 . .
H H1 0.0824(7) 0.313(2) 0.589(4) 0.054 Uiso d . 1 . .
O O2 0.09381(5) 0.12883(13) 0.7843(2) 0.0473(4) Uani d . 1 . .

loop_
_atom_site_aniso_label
_atom_site_aniso_U_11
_atom_site_aniso_U_22
_atom_site_aniso_U_33
_atom_site_aniso_U_12
_atom_site_aniso_U_13
_atom_site_aniso_U_23
C1 0.0291(7) 0.0213(6) 0.0370(9) -0.0027(5) 0.0037(7) 0.0038(6)
C2 0.0498(14) 0.0320(11) 0.0253(10) 0 0 -0.0030(10)
C3 0.0314(7) 0.0186(6) 0.0379(9) 0.0041(5) 0.0002(6) -0.0007(6)
C4 0.0347(11) 0.0240(9) 0.0248(10) 0 0 -0.0031(8)
N1 0.0267(6) 0.0201(5) 0.0323(6) 0.0003(4) -0.0036(5) -0.0008(5)
N2 0.0387(10) 0.0230(8) 0.0274(9) 0 0 0.0048(7)
N3 0.0371(9) 0.0211(8) 0.0303(10) 0 0 -0.0040(7)
C5 0.0253(7) 0.0264(7) 0.0294(8) 0.0021(5) 0.0049(6) -0.0019(6)
C6 0.0366(8) 0.0277(7) 0.0307(8) -0.0012(6) 0.0029(7) -0.0012(7)
C7 0.0370(8) 0.0368(8) 0.0374(9) -0.0039(7) 0.0007(7) -0.0095(8)
C8 0.0336(8) 0.0483(9) 0.0340(9) 0.0092(7) -0.0054(7) -0.0074(8)
C9 0.0447(9) 0.0389(8) 0.0334(8) 0.0119(7) -0.0014(8) 0.0038(8)
C10 0.0355(8) 0.0297(7) 0.0332(9) 0.0017(6) 0.0039(7) 0.0016(7)
C11 0.0264(7) 0.0261(7) 0.0313(7) -0.0014(5) 0.0047(6) -0.0033(6)
C12 0.0280(7) 0.0277(7) 0.0353(8) -0.0050(5) -0.0018(6) -0.0017(6)
C13 0.0261(7) 0.0274(7) 0.0334(8) -0.0011(5) -0.0012(6) -0.0002(7)
O1 0.0393(6) 0.0274(5) 0.0409(7) -0.0023(5) -0.0136(6) 0.0015(5)
O2 0.0612(8) 0.0330(6) 0.0477(8) -0.0187(6) -0.0175(8) 0.0063(6)

loop_
_atom_type_symbol
_atom_type_description
_atom_type_scat_dispersion_real
_atom_type_scat_dispersion_imag
_atom_type_scat_source
C C 0.0033 0 'International Tables Vol C Tables 4.2.6.8 and 6.1.1.4'
H H 0 0 'International Tables Vol C Tables 4.2.6.8 and 6.1.1.4'
N N 0.0061 0 'International Tables Vol C Tables 4.2.6.8 and 6.1.1.4'
O O 0.0106 0 'International Tables Vol C Tables 4.2.6.8 and 6.1.1.4'

loop_
_geom_angle_atom_site_label_1
_geom_angle_atom_site_label_2
_geom_angle_atom_site_label_3
_geom_angle_site_symmetry_1
_geom_angle_site_symmetry_3
_geom_angle
_geom_angle_publ_flag
N2 C1 N1 . . 112.10(12) ?
N2 C1 H1A . . 109.2 ?
N1 C1 H1A . . 109.2 ?
N2 C1 H1B . . 109.2 ?
N1 C1 H1B . . 109.2 ?
H1A C1 H1B . . 107.9 ?
N3 C2 N2 . . 112.34(19) ?
N3 C2 H2A . . 109.1 ?
N2 C2 H2A . . 109.1 ?
N3 C2 H2B . . 109.1 ?
N2 C2 H2B . . 109.1 ?
H2A C2 H2B . . 107.9 ?
N3 C3 N1 . . 111.32(12) ?
N3 C3 H3A . . 109.4 ?
N1 C3 H3A . . 109.4 ?
N3 C3 H3B . . 109.4 ?
N1 C3 H3B . . 109.4 ?
H3A C3 H3B . . 108 ?
N1 C4 N1 . 3 111.60(18) ?
N1 C4 H4A . . 109.3 ?
N1 C4 H4A 3 . 109.3 ?
N1 C4 H4B . . 109.3 ?
N1 C4 H4B 3 . 109.3 ?
H4A C4 H4B . . 108 ?
C4 N1 C1 . . 108.42(13) ?
C4 N1 C3 . . 107.66(12) ?
C1 N1 C3 . . 108.58(13) ?
C1 N2 C1 . 3 108.14(19) ?
C1 N2 C2 . . 108.01(11) ?
C1 N2 C2 3 . 108.01(11) ?
C3 N3 C3 . 3 108.98(18) ?
C3 N3 C2 . . 108.47(11) ?
C3 N3 C2 3 . 108.47(11) ?
C10 C5 C6 . . 118.57(16) ?
C10 C5 C11 . . 119.32(14) ?
C6 C5 C11 . . 122.05(15) ?
C7 C6 C5 . . 120.44(17) ?
C7 C6 H6 . . 119.8 ?
C5 C6 H6 . . 119.8 ?
C6 C7 C8 . . 120.43(16) ?
C6 C7 H7 . . 119.8 ?
C8 C7 H7 . . 119.8 ?
C7 C8 C9 . . 119.56(17) ?
C7 C8 H8 . . 120.2 ?
C9 C8 H8 . . 120.2 ?
C10 C9 C8 . . 120.40(17) ?
C10 C9 H9 . . 119.8 ?
C8 C9 H9 . . 119.8 ?
C9 C10 C5 . . 120.56(15) ?
C9 C10 H10 . . 119.7 ?
C5 C10 H10 . . 119.7 ?
C12 C11 C5 . . 126.77(13) ?
C12 C11 H11 . . 116.6 ?
C5 C11 H11 . . 116.6 ?
C11 C12 C13 . . 121.31(13) ?
C11 C12 H12 . . 119.3 ?
C13 C12 H12 . . 119.3 ?
O2 C13 O1 . . 123.36(16) ?
O2 C13 C12 . . 123.62(16) ?
O1 C13 C12 . . 113.02(13) ?
C13 O1 H1 . . 110.1(14) ?

loop_
_geom_bond_atom_site_label_1
_geom_bond_atom_site_label_2
_geom_bond_site_symmetry_2
_geom_bond_distance
_geom_bond_publ_flag
C1 N2 . 1.464(2) ?
C1 N1 . 1.476(2) ?
C1 H1A . 0.99 ?
C1 H1B . 0.99 ?
C2 N3 . 1.468(3) ?
C2 N2 . 1.481(3) ?
C2 H2A . 0.99 ?
C2 H2B . 0.99 ?
C3 N3 . 1.4623(19) ?
C3 N1 . 1.4883(18) ?
C3 H3A . 0.99 ?
C3 H3B . 0.99 ?
C4 N1 . 1.4757(18) ?
C4 N1 3 1.4757(18) ?
C4 H4A . 0.99 ?
C4 H4B . 0.99 ?
N2 C1 3 1.464(2) ?
N3 C3 3 1.4623(19) ?
C5 C10 . 1.393(2) ?
C5 C6 . 1.402(2) ?
C5 C11 . 1.466(2) ?
C6 C7 . 1.383(3) ?
C6 H6 . 0.95 ?
C7 C8 . 1.384(3) ?
C7 H7 . 0.95 ?
C8 C9 . 1.385(3) ?
C8 H8 . 0.95 ?
C9 C10 . 1.385(3) ?
C9 H9 . 0.95 ?
C10 H10 . 0.95 ?
C11 C12 . 1.327(2) ?
C11 H11 . 0.95 ?
C12 C13 . 1.477(2) ?
C12 H12 . 0.95 ?
C13 O2 . 1.2126(18) ?
C13 O1 . 1.320(2) ?
O1 H1 . 0.95(3) ?

loop_
_geom_hbond_atom_site_label_D
_geom_hbond_atom_site_label_H
_geom_hbond_atom_site_label_A
_geom_hbond_site_symmetry_A
_geom_hbond_distance_DH
_geom_hbond_distance_HA
_geom_hbond_distance_DA
_geom_hbond_angle_DHA
O1 H1 N1 . 0.95(3) 1.71(3) 2.6496(18) 168(2)
C3 H3B N3 2 0.99 2.96 3.879(2) 155
C4 H4A N2 2_565 0.99 2.55 3.528(3) 169

loop_
_geom_torsion_atom_site_label_1
_geom_torsion_atom_site_label_2
_geom_torsion_atom_site_label_3
_geom_torsion_atom_site_label_4
_geom_torsion_site_symmetry_1
_geom_torsion_site_symmetry_2
_geom_torsion_site_symmetry_3
_geom_torsion_site_symmetry_4
_geom_torsion
_geom_torsion_publ_flag
N1 C4 N1 C1 3 . . . 57.70(19) ?
N1 C4 N1 C3 3 . . . -59.6(2) ?
N2 C1 N1 C4 . . . . -58.53(17) ?
N2 C1 N1 C3 . . . . 58.16(16) ?
N3 C3 N1 C4 . . . . 59.00(18) ?
N3 C3 N1 C1 . . . . -58.19(17) ?
N1 C1 N2 C1 . . . 3 58.87(19) ?
N1 C1 N2 C2 . . . . -57.78(18) ?
N3 C2 N2 C1 . . . . 58.37(12) ?
N3 C2 N2 C1 . . . 3 -58.37(12) ?
N1 C3 N3 C3 . . . 3 -59.4(2) ?
N1 C3 N3 C2 . . . . 58.54(18) ?
N2 C2 N3 C3 . . . . -59.12(11) ?
N2 C2 N3 C3 . . . 3 59.12(11) ?
C10 C5 C6 C7 . . . . 2.2(2) ?
C11 C5 C6 C7 . . . . -175.18(15) ?
C5 C6 C7 C8 . . . . -1.4(3) ?
C6 C7 C8 C9 . . . . -0.4(3) ?
C7 C8 C9 C10 . . . . 1.3(3) ?
C8 C9 C10 C5 . . . . -0.5(3) ?
C6 C5 C10 C9 . . . . -1.3(2) ?
C11 C5 C10 C9 . . . . 176.20(15) ?
C10 C5 C11 C12 . . . . -176.18(15) ?
C6 C5 C11 C12 . . . . 1.2(2) ?
C5 C11 C12 C13 . . . . -179.59(14) ?
C11 C12 C13 O2 . . . . -5.7(3) ?
C11 C12 C13 O1 . . . . 174.05(14) ?
